data_2226868
loop_
_publ_author_name
'Hussain, Abid'
'Shafiq, Zahid'
'Tahir, M. Nawaz'
'Yaqub, Muhammad'

_publ_section_title
;
 <i>N</i>'-[(<i>E</i>)-(1-Methyl-1<i>H</i>-pyrrol-2-yl)methylidene]benzohydrazide
;
_journal_coeditor_code GK2289
_journal_issue 8
_journal_name_full 'Acta Crystallographica Section E'
_journal_page_first o1888
_journal_paper_doi 10.1107/S1600536810025390
_journal_volume 66
_journal_year 2010
_chemical_formula_iupac 'C13 H13 N3 O'
_chemical_formula_moiety 'C13 H13 N3 O'
_chemical_formula_sum 'C13 H13 N3 O'
_chemical_formula_weight 227.26
_chemical_name_systematic
;
<i>N</i>'-[(<i>E</i>)-(1-Methyl-1<i>H</i>-pyrrol-2-yl)methylidene]benzohydrazide
benzohydrazide
;
_space_group_IT_number 14
_symmetry_cell_setting monoclinic
_symmetry_space_group_name_Hall '-P 2ybc'
_symmetry_space_group_name_H-M 'P 1 21/c 1'
_atom_sites_solution_hydrogens geom
_atom_sites_solution_primary direct
_atom_sites_solution_secondary difmap
_audit_creation_method SHELXL-97
_cell_angle_alpha 90
_cell_angle_beta 110.241(3)
_cell_angle_gamma 90
_cell_formula_units_Z 4
_cell_length_a 11.1170(8)
_cell_length_b 11.6329(9)
_cell_length_c 9.6735(6)
_cell_measurement_reflns_used 1770
_cell_measurement_temperature 296(2)
_cell_measurement_theta_max 28.36
_cell_measurement_theta_min 2.62
_cell_volume 1173.75(15)
_computing_cell_refinement 'SAINT (Bruker, 2009)'
_computing_data_collection 'APEX2 (Bruker, 2009)'
_computing_data_reduction 'SAINT (Bruker, 2009)'
_computing_molecular_graphics 'ORTEP-3 for Windows (Farrugia, 1997) and PLATON (Spek, 2009)'
_computing_publication_material
;
WinGX (Farrugia, 1999) and PLATON (Spek, 2009)
;
_computing_structure_refinement 'SHELXL97 (Sheldrick, 2008)'
_computing_structure_solution 'SHELXS97 (Sheldrick, 2008)'
_diffrn_ambient_temperature 296(2)
_diffrn_detector_area_resol_mean 7.50
_diffrn_measured_fraction_theta_full 0.998
_diffrn_measured_fraction_theta_max 0.998
_diffrn_measurement_device_type 'Bruker Kappa APEXII CCD'
_diffrn_measurement_method \w
_diffrn_radiation_monochromator graphite
_diffrn_radiation_source 'fine-focus sealed tube'
_diffrn_radiation_type MoK\a
_diffrn_radiation_wavelength 0.71073
_diffrn_reflns_av_R_equivalents 0.0472
_diffrn_reflns_av_sigmaI/netI 0.0485
_diffrn_reflns_limit_h_max 14
_diffrn_reflns_limit_h_min -14
_diffrn_reflns_limit_k_max 15
_diffrn_reflns_limit_k_min -15
_diffrn_reflns_limit_l_max 9
_diffrn_reflns_limit_l_min -12
_diffrn_reflns_number 11164
_diffrn_reflns_theta_full 28.36
_diffrn_reflns_theta_max 28.36
_diffrn_reflns_theta_min 2.62
_diffrn_standards_decay_% 0
_diffrn_standards_interval_count 0
_diffrn_standards_interval_time 0
_diffrn_standards_number 0
_exptl_absorpt_coefficient_mu 0.085
_exptl_absorpt_correction_T_max 0.952
_exptl_absorpt_correction_T_min 0.942
_exptl_absorpt_correction_type multi-scan
_exptl_absorpt_process_details '(SADABS; Bruker, 2005)'
_exptl_crystal_colour colorless
_exptl_crystal_density_diffrn 1.286
_exptl_crystal_density_method 'not measured'
_exptl_crystal_description needle
_exptl_crystal_F_000 480
_exptl_crystal_size_max 0.28
_exptl_crystal_size_mid 0.12
_exptl_crystal_size_min 0.10
_refine_diff_density_max 0.193
_refine_diff_density_min -0.165
_refine_ls_goodness_of_fit_ref 1.016
_refine_ls_hydrogen_treatment constr
_refine_ls_matrix_type full
_refine_ls_number_parameters 155
_refine_ls_number_reflns 2930
_refine_ls_number_restraints 0
_refine_ls_restrained_S_all 1.016
_refine_ls_R_factor_all 0.0972
_refine_ls_R_factor_gt 0.0519
_refine_ls_shift/su_max 0.000
_refine_ls_shift/su_mean 0.000
_refine_ls_structure_factor_coef Fsqd
_refine_ls_weighting_details 'calc w=1/[\s^2^(Fo^2^)+(0.0555P)^2^+0.1600P] where P=(Fo^2^+2Fc^2^)/3'
_refine_ls_weighting_scheme calc
_refine_ls_wR_factor_gt 0.1180
_refine_ls_wR_factor_ref 0.1388
_reflns_number_gt 1770
_reflns_number_total 2930
_reflns_threshold_expression I>2\s(I)
_cod_data_source_file gk2289.cif
_cod_data_source_block I
_cod_original_sg_symbol_H-M 'P 21/c'
_cod_database_code 2226868
_cod_database_fobs_code 2226868

loop_
_symmetry_equiv_pos_site_id
_symmetry_equiv_pos_as_xyz
1 x,y,z
2 -x,1/2+y,1/2-z
3 -x,-y,-z
4 x,1/2-y,1/2+z

loop_
_atom_site_aniso_label
_atom_site_aniso_U_11
_atom_site_aniso_U_22
_atom_site_aniso_U_33
_atom_site_aniso_U_12
_atom_site_aniso_U_13
_atom_site_aniso_U_23
O1 0.0848(10) 0.0528(8) 0.0376(7) -0.0061(7) 0.0325(7) -0.0043(6)
N1 0.0592(10) 0.0417(8) 0.0346(8) -0.0077(7) 0.0241(7) -0.0013(6)
N2 0.0558(10) 0.0409(8) 0.0399(8) -0.0051(7) 0.0216(7) 0.0028(7)
N3 0.0516(9) 0.0408(8) 0.0479(9) -0.0001(7) 0.0214(8) 0.0031(7)
C1 0.0378(9) 0.0440(10) 0.0371(9) 0.0005(8) 0.0138(8) -0.0010(8)
C2 0.0590(12) 0.0476(11) 0.0426(11) -0.0056(9) 0.0195(9) -0.0009(8)
C3 0.0711(14) 0.0606(13) 0.0520(12) -0.0075(11) 0.0251(11) 0.0097(10)
C4 0.0647(14) 0.0540(13) 0.0751(16) -0.0136(10) 0.0269(12) 0.0061(11)
C5 0.0750(16) 0.0641(14) 0.0675(15) -0.0270(12) 0.0224(12) -0.0157(12)
C6 0.0604(13) 0.0633(13) 0.0446(11) -0.0146(10) 0.0165(10) -0.0064(10)
C7 0.0418(10) 0.0430(10) 0.0351(9) 0.0039(8) 0.0175(8) -0.0013(8)
C8 0.0568(12) 0.0453(11) 0.0388(10) -0.0008(8) 0.0224(9) 0.0022(8)
C9 0.0548(11) 0.0421(10) 0.0384(10) 0.0003(8) 0.0185(9) 0.0027(8)
C10 0.0787(15) 0.0468(11) 0.0624(13) 0.0016(10) 0.0375(12) -0.0031(10)
C11 0.0869(17) 0.0394(11) 0.0789(16) -0.0007(10) 0.0391(14) -0.0016(10)
C12 0.0662(13) 0.0407(11) 0.0668(14) -0.0041(9) 0.0291(11) 0.0076(9)
C13 0.0645(14) 0.0516(12) 0.0625(13) -0.0037(10) 0.0346(11) -0.0038(10)

loop_
_atom_site_type_symbol
_atom_site_label
_atom_site_fract_x
_atom_site_fract_y
_atom_site_fract_z
_atom_site_U_iso_or_equiv
_atom_site_thermal_displace_type
_atom_site_calc_flag
_atom_site_refinement_flags
_atom_site_occupancy
O O1 0.71496(14) 0.18682(11) 0.12223(13) 0.0554(5) Uani . . 1.000
N N1 0.75685(15) 0.26311(12) 0.34764(15) 0.0431(5) Uani . . 1.000
N N2 0.80816(15) 0.36186(12) 0.30879(16) 0.0442(5) Uani . . 1.000
N N3 0.93230(15) 0.58927(13) 0.29335(16) 0.0457(5) Uani . . 1.000
C C1 0.66632(16) 0.07206(14) 0.29906(18) 0.0394(5) Uani . . 1.000
C C2 0.67749(19) 0.05014(16) 0.4433(2) 0.0492(7) Uani . . 1.000
C C3 0.6323(2) -0.05186(18) 0.4795(2) 0.0602(8) Uani . . 1.000
C C4 0.5752(2) -0.13174(18) 0.3738(3) 0.0639(8) Uani . . 1.000
C C5 0.5635(2) -0.11093(19) 0.2302(3) 0.0695(9) Uani . . 1.000
C C6 0.6095(2) -0.01047(18) 0.1927(2) 0.0565(7) Uani . . 1.000
C C7 0.71456(16) 0.17851(14) 0.24946(19) 0.0389(6) Uani . . 1.000
C C8 0.80671(18) 0.44929(15) 0.38773(19) 0.0454(6) Uani . . 1.000
C C9 0.85533(18) 0.56059(15) 0.37314(19) 0.0445(6) Uani . . 1.000
C C10 0.8295(2) 0.66046(17) 0.4330(2) 0.0592(8) Uani . . 1.000
C C11 0.8898(2) 0.75049(18) 0.3880(3) 0.0657(9) Uani . . 1.000
C C12 0.9521(2) 0.70430(16) 0.3038(2) 0.0563(7) Uani . . 1.000
C C13 0.9916(2) 0.51144(17) 0.2185(2) 0.0562(8) Uani . . 1.000
H H1 0.75240 0.25659 0.43429 0.0517 Uiso . . 1.000
H H2 0.71552 0.10422 0.51611 0.0591 Uiso . . 1.000
H H3 0.64097 -0.06633 0.57704 0.0723 Uiso . . 1.000
H H4 0.54425 -0.19993 0.39907 0.0767 Uiso . . 1.000
H H5 0.52429 -0.16507 0.15793 0.0833 Uiso . . 1.000
H H6 0.60254 0.00238 0.09532 0.0679 Uiso . . 1.000
H H8 0.77103 0.43980 0.46091 0.0545 Uiso . . 1.000
H H10 0.78019 0.66688 0.49312 0.0711 Uiso . . 1.000
H H11 0.88753 0.82779 0.41155 0.0788 Uiso . . 1.000
H H12 1.00108 0.74519 0.25975 0.0676 Uiso . . 1.000
H H13A 1.05186 0.55310 0.18654 0.0843 Uiso . . 1.000
H H13B 0.92678 0.47841 0.13455 0.0843 Uiso . . 1.000
H H13C 1.03550 0.45137 0.28485 0.0843 Uiso . . 1.000

loop_
_atom_type_symbol
_atom_type_description
_atom_type_scat_dispersion_real
_atom_type_scat_dispersion_imag
_atom_type_scat_source
C C 0.0033 0.0016 'International Tables Vol C Tables 4.2.6.8 and 6.1.1.4'
H H 0.0000 0.0000 'International Tables Vol C Tables 4.2.6.8 and 6.1.1.4'
N N 0.0061 0.0033 'International Tables Vol C Tables 4.2.6.8 and 6.1.1.4'
O O 0.0106 0.0060 'International Tables Vol C Tables 4.2.6.8 and 6.1.1.4'

loop_
_geom_angle_atom_site_label_1
_geom_angle_atom_site_label_2
_geom_angle_atom_site_label_3
_geom_angle_site_symmetry_1
_geom_angle_site_symmetry_2
_geom_angle_site_symmetry_3
_geom_angle
_geom_angle_publ_flag
N2 N1 C7 . . . 119.54(14) no
N1 N2 C8 . . . 113.93(16) no
C9 N3 C12 . . . 108.30(16) no
C9 N3 C13 . . . 127.28(16) no
C12 N3 C13 . . . 124.28(17) no
N2 N1 H1 . . . 120.00 no
C7 N1 H1 . . . 120.00 no
C6 C1 C7 . . . 117.20(15) no
C2 C1 C6 . . . 118.66(17) no
C2 C1 C7 . . . 124.13(16) no
C1 C2 C3 . . . 120.11(17) no
C2 C3 C4 . . . 120.73(19) no
C3 C4 C5 . . . 119.7(2) no
C4 C5 C6 . . . 120.3(2) no
C1 C6 C5 . . . 120.52(19) no
N1 C7 C1 . . . 117.39(15) no
O1 C7 N1 . . . 121.93(16) no
O1 C7 C1 . . . 120.68(15) no
N2 C8 C9 . . . 125.45(18) no
N3 C9 C10 . . . 107.02(16) no
C8 C9 C10 . . . 125.74(19) no
N3 C9 C8 . . . 127.20(17) no
C9 C10 C11 . . . 108.14(19) no
C10 C11 C12 . . . 107.00(19) no
N3 C12 C11 . . . 109.53(19) no
C1 C2 H2 . . . 120.00 no
C3 C2 H2 . . . 120.00 no
C2 C3 H3 . . . 120.00 no
C4 C3 H3 . . . 120.00 no
C3 C4 H4 . . . 120.00 no
C5 C4 H4 . . . 120.00 no
C4 C5 H5 . . . 120.00 no
C6 C5 H5 . . . 120.00 no
C1 C6 H6 . . . 120.00 no
C5 C6 H6 . . . 120.00 no
N2 C8 H8 . . . 117.00 no
C9 C8 H8 . . . 117.00 no
C9 C10 H10 . . . 126.00 no
C11 C10 H10 . . . 126.00 no
C10 C11 H11 . . . 126.00 no
C12 C11 H11 . . . 127.00 no
N3 C12 H12 . . . 125.00 no
C11 C12 H12 . . . 125.00 no
N3 C13 H13A . . . 109.00 no
N3 C13 H13B . . . 110.00 no
N3 C13 H13C . . . 110.00 no
H13A C13 H13B . . . 109.00 no
H13A C13 H13C . . . 109.00 no
H13B C13 H13C . . . 109.00 no

loop_
_geom_bond_atom_site_label_1
_geom_bond_atom_site_label_2
_geom_bond_site_symmetry_1
_geom_bond_site_symmetry_2
_geom_bond_distance
_geom_bond_publ_flag
O1 C7 . . 1.236(2) no
N1 N2 . . 1.391(2) no
N1 C7 . . 1.335(2) no
N2 C8 . . 1.275(2) no
N3 C9 . . 1.377(3) no
N3 C12 . . 1.354(2) no
N3 C13 . . 1.452(3) no
N1 H1 . . 0.8600 no
C1 C2 . . 1.381(2) no
C1 C7 . . 1.493(2) no
C1 C6 . . 1.389(3) no
C2 C3 . . 1.380(3) no
C3 C4 . . 1.365(3) no
C4 C5 . . 1.371(4) no
C5 C6 . . 1.374(3) no
C8 C9 . . 1.429(3) no
C9 C10 . . 1.372(3) no
C10 C11 . . 1.392(3) no
C11 C12 . . 1.350(3) no
C2 H2 . . 0.9300 no
C3 H3 . . 0.9300 no
C4 H4 . . 0.9300 no
C5 H5 . . 0.9300 no
C6 H6 . . 0.9300 no
C8 H8 . . 0.9300 no
C10 H10 . . 0.9300 no
C11 H11 . . 0.9300 no
C12 H12 . . 0.9300 no
C13 H13A . . 0.9600 no
C13 H13B . . 0.9600 no
C13 H13C . . 0.9600 no

loop_
_geom_contact_atom_site_label_1
_geom_contact_atom_site_label_2
_geom_contact_distance
_geom_contact_site_symmetry_1
_geom_contact_site_symmetry_2
_geom_contact_publ_flag
O1 N2 2.6801(19) . . no
O1 N1 2.910(2) . 4_554 no
O1 C8 3.209(2) . 4_554 no
O1 H6 2.4500 . . no
O1 H1 2.1100 . 4_554 no
O1 H2 2.6400 . 4_554 no
O1 H8 2.3800 . 4_554 no
N1 O1 2.910(2) . 4_555 no
N2 N3 3.011(2) . . no
N2 O1 2.6801(19) . . no
N2 C13 3.030(3) . . no
N3 N2 3.011(2) . . no
N1 H2 2.6100 . . no
N2 H13B 2.8200 . . no
N2 H12 2.7800 . 2_745 no
N2 H2 2.6900 . 4_554 no
N2 H13C 2.8200 . . no
C3 C3 3.328(3) . 3_656 no
C8 O1 3.209(2) . 4_555 no
C9 C9 3.591(3) . 3_766 no
C11 C13 3.599(3) . 2_755 no
C13 C11 3.599(3) . 2_745 no
C13 N2 3.030(3) . . no
C1 H13A 3.1000 . 2_745 no
C2 H13B 2.7700 . 4_555 no
C2 H1 2.5500 . . no
C6 H6 2.9600 . 3_655 no
C7 H13A 2.8500 . 2_745 no
C7 H4 3.0800 . 2_655 no
C8 H13C 3.0400 . . no
C9 H3 3.0300 . 4_554 no
C10 H13C 2.9300 . 3_766 no
C12 H13C 3.0200 . 2_755 no
C13 H11 3.0200 . 2_745 no
H1 C2 2.5500 . . no
H1 H2 2.0400 . . no
H1 H8 2.1500 . . no
H1 O1 2.1100 . 4_555 no
H2 N1 2.6100 . . no
H2 H1 2.0400 . . no
H2 O1 2.6400 . 4_555 no
H2 N2 2.6900 . 4_555 no
H2 H13B 2.4300 . 4_555 no
H3 C9 3.0300 . 4_555 no
H4 C7 3.0800 . 2_645 no
H6 O1 2.4500 . . no
H6 C6 2.9600 . 3_655 no
H6 H6 2.3900 . 3_655 no
H8 H1 2.1500 . . no
H8 O1 2.3800 . 4_555 no
H11 C13 3.0200 . 2_755 no
H12 H13A 2.4700 . . no
H12 N2 2.7800 . 2_755 no
H12 H13C 2.4500 . 2_755 no
H13A H12 2.4700 . . no
H13A C1 3.1000 . 2_755 no
H13A C7 2.8500 . 2_755 no
H13B N2 2.8200 . . no
H13B C2 2.7700 . 4_554 no
H13B H2 2.4300 . 4_554 no
H13C N2 2.8200 . . no
H13C C8 3.0400 . . no
H13C C12 3.0200 . 2_745 no
H13C H12 2.4500 . 2_745 no
H13C C10 2.9300 . 3_766 no

loop_
_geom_hbond_atom_site_label_D
_geom_hbond_atom_site_label_H
_geom_hbond_atom_site_label_A
_geom_hbond_site_symmetry_A
_geom_hbond_distance_DH
_geom_hbond_distance_HA
_geom_hbond_distance_DA
_geom_hbond_angle_DHA
_geom_hbond_publ_flag
N1 H1 O1 4_555 0.86 2.11 2.910(2) 155 yes
C8 H8 O1 4_555 0.93 2.38 3.209(2) 148 yes

loop_
_geom_torsion_atom_site_label_1
_geom_torsion_atom_site_label_2
_geom_torsion_atom_site_label_3
_geom_torsion_atom_site_label_4
_geom_torsion_site_symmetry_1
_geom_torsion_site_symmetry_2
_geom_torsion_site_symmetry_3
_geom_torsion_site_symmetry_4
_geom_torsion
_geom_torsion_publ_flag
C7 N1 N2 C8 . . . . 158.43(18) no
N2 N1 C7 O1 . . . . -2.8(3) no
N2 N1 C7 C1 . . . . 177.08(16) no
N1 N2 C8 C9 . . . . 178.86(18) no
C12 N3 C9 C8 . . . . 177.51(19) no
C12 N3 C9 C10 . . . . -0.4(2) no
C13 N3 C9 C8 . . . . -6.7(3) no
C13 N3 C9 C10 . . . . 175.43(18) no
C9 N3 C12 C11 . . . . -0.1(2) no
C13 N3 C12 C11 . . . . -176.05(19) no
C6 C1 C2 C3 . . . . -0.2(3) no
C7 C1 C2 C3 . . . . -178.67(19) no
C2 C1 C6 C5 . . . . 1.1(3) no
C7 C1 C6 C5 . . . . 179.6(2) no
C2 C1 C7 O1 . . . . 171.48(19) no
C2 C1 C7 N1 . . . . -8.4(3) no
C6 C1 C7 O1 . . . . -7.0(3) no
C6 C1 C7 N1 . . . . 173.11(18) no
C1 C2 C3 C4 . . . . -0.6(3) no
C2 C3 C4 C5 . . . . 0.5(4) no
C3 C4 C5 C6 . . . . 0.3(4) no
C4 C5 C6 C1 . . . . -1.1(4) no
N2 C8 C9 N3 . . . . -13.0(3) no
N2 C8 C9 C10 . . . . 164.5(2) no
N3 C9 C10 C11 . . . . 0.7(2) no
C8 C9 C10 C11 . . . . -177.2(2) no
C9 C10 C11 C12 . . . . -0.7(3) no
C10 C11 C12 N3 . . . . 0.5(3) no

loop_
_cod_related_entry_id
_cod_related_entry_database
_cod_related_entry_code
1 ChemSpider 7963727
